data_4003161
loop_
_publ_author_name
'Yao, Qingxia'
'Bermejo G\'omez, Antonio'
'Su, Jie'
'Pascanu, Vlad'
'Yun, Yifeng'
'Zheng, Haoquan'
'Chen, Hong'
'Liu, Leifeng'
'Abdelhamid, Hani Nasser'
'Mart\'in-Matute, Bel\'en'
'Zou, Xiaodong'

_publ_section_title
;
 Series of Highly Stable Isoreticular Lanthanide Metal--Organic Frameworks
 with Expanding Pore Size and Tunable Luminescent Properties
;
_journal_issue 15
_journal_name_full 'Chemistry of Materials'
_journal_page_first 5332
_journal_paper_doi 10.1021/acs.chemmater.5b01711
_journal_volume 27
_journal_year 2015
_chemical_formula_sum 'C21 H14 La N O9'
_chemical_formula_weight 563.24
_space_group_IT_number 155
_space_group_name_Hall 'R 3 2"'
_space_group_name_H-M_alt 'R 3 2 :H'
_symmetry_cell_setting trigonal
_symmetry_space_group_name_H-M 'R 3 2 :H'
_atom_sites_solution_hydrogens geom
_atom_sites_solution_primary direct
_atom_sites_solution_secondary difmap
_audit_creation_method SHELXL-97
_cell_angle_alpha 90.00
_cell_angle_beta 90.00
_cell_angle_gamma 120.00
_cell_formula_units_Z 9
_cell_length_a 24.2009(7)
_cell_length_b 24.2009(7)
_cell_length_c 12.9648(6)
_cell_measurement_reflns_used 2212
_cell_measurement_temperature 100(2)
_cell_measurement_theta_max 27.9677
_cell_measurement_theta_min 3.2827
_cell_volume 6576.0(4)
_computing_structure_refinement 'SHELXL-97 (Sheldrick, 1997)'
_computing_structure_solution 'SHELXS-97 (Sheldrick, 1997)'
_diffrn_ambient_temperature 100(2)
_diffrn_measured_fraction_theta_full 0.996
_diffrn_measured_fraction_theta_max 0.912
_diffrn_radiation_monochromator graphite
_diffrn_radiation_source 'fine-focus sealed tube'
_diffrn_radiation_type MoK\a
_diffrn_radiation_wavelength 0.71073
_diffrn_reflns_av_R_equivalents 0.0396
_diffrn_reflns_av_sigmaI/netI 0.0843
_diffrn_reflns_limit_h_max 13
_diffrn_reflns_limit_h_min -29
_diffrn_reflns_limit_k_max 30
_diffrn_reflns_limit_k_min 0
_diffrn_reflns_limit_l_max 17
_diffrn_reflns_limit_l_min 0
_diffrn_reflns_number 4907
_diffrn_reflns_theta_full 25.00
_diffrn_reflns_theta_max 28.03
_diffrn_reflns_theta_min 3.29
_exptl_absorpt_coefficient_mu 1.500
_exptl_absorpt_correction_T_max 1.00000
_exptl_absorpt_correction_T_min 0.97733
_exptl_absorpt_correction_type multi-scan
_exptl_crystal_colour colorless
_exptl_crystal_density_diffrn 1.280
_exptl_crystal_density_method 'not measured'
_exptl_crystal_description prism
_exptl_crystal_F_000 2484
_exptl_crystal_size_max 0.25
_exptl_crystal_size_mid 0.2
_exptl_crystal_size_min 0.18
_platon_squeeze_details
;
;
_refine_diff_density_max 1.252
_refine_diff_density_min -0.882
_refine_diff_density_rms 0.122
_refine_ls_abs_structure_details 'Flack H D (1983), Acta Cryst. A39, 876-881'
_refine_ls_abs_structure_Flack 0.03(3)
_refine_ls_extinction_method none
_refine_ls_goodness_of_fit_ref 1.047
_refine_ls_hydrogen_treatment mixed
_refine_ls_matrix_type full
_refine_ls_number_parameters 146
_refine_ls_number_reflns 3114
_refine_ls_number_restraints 2
_refine_ls_restrained_S_all 1.046
_refine_ls_R_factor_all 0.0578
_refine_ls_R_factor_gt 0.0472
_refine_ls_shift/su_max 0.000
_refine_ls_shift/su_mean 0.000
_refine_ls_structure_factor_coef Fsqd
_refine_ls_weighting_details 'calc w=1/[\s^2^(Fo^2^)+(0.0445P)^2^+0.0000P] where P=(Fo^2^+2Fc^2^)/3'
_refine_ls_weighting_scheme calc
_refine_ls_wR_factor_gt 0.0979
_refine_ls_wR_factor_ref 0.1022
_reflns_number_gt 2716
_reflns_number_total 3114
_reflns_threshold_expression >2sigma(I)
_cod_data_source_file cm5b01711_si_002.cif
_cod_data_source_block SUMOF-7I_100K_CCDC_1052118
_cod_depositor_comments
;
The following automatic conversions were performed:

data item '_symmetry_cell_setting' value 'Trigonal' was changed to
'trigonal' in accordance with the
/home/saulius/struct/COD-crude-data/automatic-downloads/DataCite-retrospective/ACS/depositions/lib/dictionaries/cif_core.dic
dictionary named 'cif_core.dic' version 2.4.2 last updated on
2011-04-26.

Automatic conversion script
Id: cif_fix_values 6909 2019-04-08 15:41:33Z antanas 
;
_cod_original_sg_symbol_H-M 'R 3 2'
_cod_database_code 4003161

loop_
_symmetry_equiv_pos_as_xyz
'x, y, z'
'-y, x-y, z'
'-x+y, -x, z'
'y, x, -z'
'x-y, -y, -z'
'-x, -x+y, -z'
'x+2/3, y+1/3, z+1/3'
'-y+2/3, x-y+1/3, z+1/3'
'-x+y+2/3, -x+1/3, z+1/3'
'y+2/3, x+1/3, -z+1/3'
'x-y+2/3, -y+1/3, -z+1/3'
'-x+2/3, -x+y+1/3, -z+1/3'
'x+1/3, y+2/3, z+2/3'
'-y+1/3, x-y+2/3, z+2/3'
'-x+y+1/3, -x+2/3, z+2/3'
'y+1/3, x+2/3, -z+2/3'
'x-y+1/3, -y+2/3, -z+2/3'
'-x+1/3, -x+y+2/3, -z+2/3'

loop_
_atom_site_label
_atom_site_type_symbol
_atom_site_fract_x
_atom_site_fract_y
_atom_site_fract_z
_atom_site_U_iso_or_equiv
_atom_site_adp_type
_atom_site_occupancy
_atom_site_symmetry_multiplicity
_atom_site_calc_flag
_atom_site_refinement_flags
La1 La 0.6667 0.018900(19) 0.3333 0.01457(13) Uani 1 2 d S
O1 O 0.7301(2) -0.0339(2) 0.3908(3) 0.0202(10) Uani 1 1 d .
O2 O 0.6185(2) 0.0205(2) 0.1626(3) 0.0186(9) Uani 1 1 d .
O3 O 0.5645(2) -0.0110(2) 0.4152(4) 0.0291(12) Uani 1 1 d .
O4 O 0.6667 0.1225(4) 0.3333 0.096(5) Uani 1 2 d SD
H4 H 0.686(5) 0.156(3) 0.383(5) 0.115 Uiso 1 1 d D
N1 N 0.3333 -0.0243(3) 0.1667 0.0172(16) Uani 1 2 d S
C1 C 0.3912(3) -0.0238(3) 0.1550(4) 0.0161(13) Uani 1 1 d .
C2 C 0.4485(3) 0.0276(3) 0.1898(5) 0.0198(14) Uani 1 1 d .
H2 H 0.4483 0.0623 0.2201 0.024 Uiso 1 1 calc R
C3 C 0.5054(3) 0.0279(3) 0.1800(5) 0.0209(14) Uani 1 1 d .
H3 H 0.5429 0.0619 0.2054 0.025 Uiso 1 1 calc R
C4 C 0.5065(3) -0.0232(3) 0.1319(5) 0.0181(14) Uani 1 1 d .
C5 C 0.4503(3) -0.0744(3) 0.0937(5) 0.0247(16) Uani 1 1 d .
H5 H 0.4513 -0.1081 0.0608 0.030 Uiso 1 1 calc R
C6 C 0.3921(3) -0.0749(3) 0.1051(4) 0.0195(14) Uani 1 1 d .
H6 H 0.3545 -0.1089 0.0797 0.023 Uiso 1 1 calc R
C7 C 0.5679(3) -0.0226(3) 0.1174(4) 0.0175(13) Uani 1 1 d .
C8 C 0.3333 0.0349(4) 0.1667 0.0168(19) Uani 1 2 d S
C9 C 0.3633(3) 0.0787(3) 0.0873(5) 0.0203(14) Uani 1 1 d .
H9 H 0.3838 0.0696 0.0349 0.024 Uiso 1 1 calc R
C10 C 0.4699(3) 0.0295(3) 0.5808(5) 0.0238(15) Uani 1 1 d .
H10 H 0.4986 0.0485 0.6347 0.029 Uiso 1 1 calc R
C11 C 0.4833(4) 0.0000 0.5000 0.019(2) Uani 1 2 d S
C12 C 0.5465(4) 0.0000 0.5000 0.022(2) Uani 1 2 d S
OW1 O 0.8320(7) -0.0059(7) 0.2409(8) 0.176(5) Uiso 1 1 d .

loop_
_atom_site_aniso_label
_atom_site_aniso_U_11
_atom_site_aniso_U_22
_atom_site_aniso_U_33
_atom_site_aniso_U_23
_atom_site_aniso_U_13
_atom_site_aniso_U_12
La1 0.0116(3) 0.01141(19) 0.0207(2) 0.00025(12) 0.0005(2) 0.00580(14)
O1 0.023(3) 0.012(2) 0.026(2) 0.004(2) 0.002(2) 0.009(2)
O2 0.012(2) 0.020(2) 0.024(2) 0.0016(19) -0.0017(17) 0.0073(19)
O3 0.019(3) 0.038(3) 0.036(3) 0.001(2) 0.008(2) 0.018(2)
O4 0.059(7) 0.029(4) 0.209(13) -0.035(4) -0.070(8) 0.030(4)
N1 0.007(4) 0.017(3) 0.024(4) 0.0013(15) 0.003(3) 0.0033(18)
C1 0.013(3) 0.017(3) 0.017(3) 0.001(3) 0.002(2) 0.007(3)
C2 0.017(3) 0.006(3) 0.031(4) 0.000(3) 0.001(3) 0.002(3)
C3 0.013(3) 0.009(3) 0.034(4) 0.003(3) -0.010(3) 0.001(3)
C4 0.015(3) 0.019(3) 0.025(3) 0.003(3) 0.003(3) 0.013(3)
C5 0.024(4) 0.019(4) 0.029(4) -0.002(3) -0.002(3) 0.010(3)
C6 0.019(3) 0.015(3) 0.025(3) -0.004(3) -0.003(3) 0.009(3)
C7 0.014(3) 0.022(4) 0.019(3) 0.009(3) 0.004(2) 0.011(3)
C8 0.005(4) 0.012(3) 0.032(5) -0.0032(18) -0.006(4) 0.002(2)
C9 0.027(4) 0.014(3) 0.025(3) 0.001(3) 0.007(3) 0.014(3)
C10 0.021(4) 0.025(4) 0.033(4) -0.008(3) -0.007(3) 0.017(3)
C11 0.014(3) 0.027(5) 0.020(5) 0.006(4) 0.003(2) 0.014(3)
C12 0.018(4) 0.023(5) 0.027(5) 0.007(4) 0.004(2) 0.011(3)

loop_
_atom_type_symbol
_atom_type_description
_atom_type_scat_dispersion_real
_atom_type_scat_dispersion_imag
_atom_type_scat_source
C C 0.0033 0.0016 'International Tables Vol C Tables 4.2.6.8 and 6.1.1.4'
H H 0.0000 0.0000 'International Tables Vol C Tables 4.2.6.8 and 6.1.1.4'
N N 0.0061 0.0033 'International Tables Vol C Tables 4.2.6.8 and 6.1.1.4'
O O 0.0106 0.0060 'International Tables Vol C Tables 4.2.6.8 and 6.1.1.4'
La La -0.2871 2.4523 'International Tables Vol C Tables 4.2.6.8 and 6.1.1.4'

loop_
_geom_angle_atom_site_label_1
_geom_angle_atom_site_label_2
_geom_angle_atom_site_label_3
_geom_angle
_geom_angle_site_symmetry_1
_geom_angle_site_symmetry_3
O3 La1 O3 155.8(2) . 18_655
O3 La1 O4 77.91(12) . .
O3 La1 O4 77.92(12) 18_655 .
O3 La1 O2 85.27(16) . 18_655
O3 La1 O2 88.80(15) 18_655 18_655
O4 La1 O2 75.70(9) . 18_655
O3 La1 O2 88.80(15) . .
O3 La1 O2 85.27(16) 18_655 .
O4 La1 O2 75.69(9) . .
O2 La1 O2 151.39(19) 18_655 .
O3 La1 O1 119.84(15) . .
O3 La1 O1 80.68(15) 18_655 .
O4 La1 O1 143.30(11) . .
O2 La1 O1 74.39(13) 18_655 .
O2 La1 O1 131.71(13) . .
O3 La1 O1 80.69(15) . 18_655
O3 La1 O1 119.84(15) 18_655 18_655
O4 La1 O1 143.30(11) . 18_655
O2 La1 O1 131.71(13) 18_655 18_655
O2 La1 O1 74.39(13) . 18_655
O1 La1 O1 73.4(2) . 18_655
O3 La1 O2 126.18(15) . 10_545
O3 La1 O2 71.60(15) 18_655 10_545
O4 La1 O2 131.00(8) . 10_545
O2 La1 O2 138.91(7) 18_655 10_545
O2 La1 O2 64.57(14) . 10_545
O1 La1 O2 67.15(11) . 10_545
O1 La1 O2 48.41(13) 18_655 10_545
O3 La1 O2 71.60(15) . 8_545
O3 La1 O2 126.18(15) 18_655 8_545
O4 La1 O2 131.00(8) . 8_545
O2 La1 O2 64.56(14) 18_655 8_545
O2 La1 O2 138.91(7) . 8_545
O1 La1 O2 48.42(13) . 8_545
O1 La1 O2 67.15(11) 18_655 8_545
O2 La1 O2 98.00(16) 10_545 8_545
O3 La1 C7 105.02(18) . 10_545
O3 La1 C7 95.55(17) 18_655 10_545
O4 La1 C7 148.23(11) . 10_545
O2 La1 C7 135.74(14) 18_655 10_545
O2 La1 C7 72.78(14) . 10_545
O1 La1 C7 63.06(15) . 10_545
O1 La1 C7 24.47(16) 18_655 10_545
O2 La1 C7 25.04(15) 10_545 10_545
O2 La1 C7 77.91(14) 8_545 10_545
O3 La1 C7 95.55(17) . 8_545
O3 La1 C7 105.02(18) 18_655 8_545
O4 La1 C7 148.23(11) . 8_545
O2 La1 C7 72.78(14) 18_655 8_545
O2 La1 C7 135.75(14) . 8_545
O1 La1 C7 24.47(16) . 8_545
O1 La1 C7 63.06(15) 18_655 8_545
O2 La1 C7 77.91(14) 10_545 8_545
O2 La1 C7 25.04(14) 8_545 8_545
C7 La1 C7 63.5(2) 10_545 8_545
C7 O1 La1 99.3(4) 8_545 .
C7 O2 La1 130.6(4) . .
C7 O2 La1 85.2(3) . 15_654
La1 O2 La1 109.91(14) . 15_654
C12 O3 La1 136.3(5) . .
C1 N1 C1 121.2(7) 12 .
C1 N1 C8 119.4(4) 12 .
C1 N1 C8 119.4(4) . .
C2 C1 N1 120.9(5) . .
C2 C1 C6 119.3(6) . .
N1 C1 C6 119.8(6) . .
C3 C2 C1 121.1(6) . .
C2 C3 C4 119.9(6) . .
C3 C4 C5 120.3(6) . .
C3 C4 C7 120.6(6) . .
C5 C4 C7 119.1(6) . .
C4 C5 C6 119.7(6) . .
C1 C6 C5 119.7(6) . .
O1 C7 O2 121.5(5) 15_654 .
O1 C7 C4 119.1(6) 15_654 .
O2 C7 C4 119.4(6) . .
O1 C7 La1 56.2(3) 15_654 15_654
O2 C7 La1 69.8(3) . 15_654
C4 C7 La1 155.2(4) . 15_654
C9 C8 C9 119.9(8) 12 .
C9 C8 N1 120.1(4) 12 .
C9 C8 N1 120.1(4) . .
C8 C9 C10 120.5(6) . 16_545
C11 C10 C9 118.9(6) . 16_545
C10 C11 C10 121.3(8) 5_556 .
C10 C11 C12 119.3(4) 5_556 .
C10 C11 C12 119.3(4) . .
O3 C12 O3 126.1(9) 5_556 .
O3 C12 C11 116.9(4) 5_556 .
O3 C12 C11 116.9(4) . .

loop_
_geom_bond_atom_site_label_1
_geom_bond_atom_site_label_2
_geom_bond_distance
_geom_bond_site_symmetry_2
La1 O3 2.443(4) .
La1 O3 2.443(5) 18_655
La1 O4 2.507(9) .
La1 O2 2.510(4) 18_655
La1 O2 2.510(4) .
La1 O1 2.550(4) .
La1 O1 2.550(4) 18_655
La1 O2 2.851(4) 10_545
La1 O2 2.851(4) 8_545
La1 C7 3.028(6) 10_545
La1 C7 3.028(6) 8_545
O1 C7 1.271(8) 8_545
O2 C7 1.286(7) .
O2 La1 2.851(4) 15_654
O3 C12 1.260(6) .
N1 C1 1.404(7) 12
N1 C1 1.404(7) .
N1 C8 1.433(11) .
C1 C2 1.396(8) .
C1 C6 1.405(8) .
C2 C3 1.381(9) .
C3 C4 1.395(9) .
C4 C5 1.395(9) .
C4 C7 1.491(8) .
C5 C6 1.410(9) .
C7 O1 1.271(8) 15_654
C7 La1 3.028(6) 15_654
C8 C9 1.392(7) 12
C8 C9 1.392(7) .
C9 C10 1.406(8) 16_545
C10 C11 1.394(8) .
C10 C9 1.406(8) 16_545
C11 C10 1.394(8) 5_556
C11 C12 1.528(12) .
C12 O3 1.260(6) 5_556

loop_
_platon_squeeze_void_nr
_platon_squeeze_void_average_x
_platon_squeeze_void_average_y
_platon_squeeze_void_average_z
_platon_squeeze_void_volume
_platon_squeeze_void_count_electrons
_platon_squeeze_void_content
1 0.000 0.000 -0.016 808 101 ' '
2 0.333 0.667 -0.047 799 100 ' '
3 0.667 0.333 0.020 799 100 ' '
